data_1515853
loop_
_publ_author_name
'Karim, Arif R.'
'Linden, Anthony'
'Baldridge, Kim K.'
'Siegel, Jay S.'

_publ_section_title
;
 Symmetry and polar-\p effects on the dynamics of enshrouded aryl-alkyne
 molecular rotors
;
_journal_issue 1
_journal_name_full 'Chemical Science'
_journal_page_first 102
_journal_paper_doi 10.1039/c0sc00117a
_journal_volume 1
_journal_year 2010
_chemical_formula_moiety 'C31 H29 N'
_chemical_formula_sum 'C31 H29 N'
_chemical_formula_weight 415.58
_chemical_name_systematic
;
?
;
_space_group_IT_number 2
_symmetry_cell_setting triclinic
_symmetry_Int_Tables_number 2
_symmetry_space_group_name_Hall '-P 1'
_symmetry_space_group_name_H-M 'P -1'
_atom_sites_solution_hydrogens geom
_atom_sites_solution_primary direct
_atom_sites_solution_secondary difmap
_audit_creation_date 04-10-27
_audit_creation_method SHELXL-97
_cell_angle_alpha 74.014(3)
_cell_angle_beta 75.146(3)
_cell_angle_gamma 78.920(2)
_cell_formula_units_Z 4
_cell_length_a 10.1034(4)
_cell_length_b 14.8715(6)
_cell_length_c 17.8686(7)
_cell_measurement_reflns_used 8433
_cell_measurement_temperature 160(1)
_cell_measurement_theta_max 25.0
_cell_measurement_theta_min 2.0
_cell_volume 2473.28(18)
_computing_cell_refinement 'DENZO-SMN (Otwinowski & Minor, 1997)'
_computing_data_collection 'COLLECT (Nonius, 2000)'
_computing_data_reduction 'DENZO-SMN and SCALEPACK (Otwinowski & Minor, 1997)'
_computing_molecular_graphics 'ORTEPII (Johnson, 1976)'
_computing_publication_material 'SHELXL97 and PLATON (Spek, 2003)'
_computing_structure_refinement 'SHELXL97 (Sheldrick, 1997)'
_computing_structure_solution 'SIR92 (Altomare et al., 1994)'
_diffrn_ambient_temperature 160(1)
_diffrn_detector '65 mm CCD camera on \k goniostat'
_diffrn_detector_area_resol_mean 9
_diffrn_measured_fraction_theta_full 0.991
_diffrn_measured_fraction_theta_max 0.991
_diffrn_measurement_device_type 'Nonius KappaCCD area-detector diffractometer'
_diffrn_measurement_method '\w scans with \k offsets'
_diffrn_radiation_monochromator 'horizontally mounted graphite crystal'
_diffrn_radiation_source 'Nonius FR590 sealed tube generator'
_diffrn_radiation_type 'Mo K\a'
_diffrn_radiation_wavelength 0.71073
_diffrn_reflns_av_R_equivalents 0.0550
_diffrn_reflns_av_sigmaI/netI 0.0487
_diffrn_reflns_limit_h_max 12
_diffrn_reflns_limit_h_min 0
_diffrn_reflns_limit_k_max 17
_diffrn_reflns_limit_k_min -17
_diffrn_reflns_limit_l_max 21
_diffrn_reflns_limit_l_min -20
_diffrn_reflns_number 32418
_diffrn_reflns_theta_full 24.99
_diffrn_reflns_theta_max 24.99
_diffrn_reflns_theta_min 2.19
_diffrn_standards_decay_% 0
_diffrn_standards_number 0
_exptl_absorpt_coefficient_mu 0.0637
_exptl_absorpt_correction_type none
_exptl_crystal_colour colourless
_exptl_crystal_density_diffrn 1.116
_exptl_crystal_density_method 'not measured'
_exptl_crystal_description prism
_exptl_crystal_F_000 888
_exptl_crystal_size_max 0.27
_exptl_crystal_size_mid 0.25
_exptl_crystal_size_min 0.12
_refine_diff_density_max 0.186
_refine_diff_density_min -0.160
_refine_diff_density_rms 0.035
_refine_ls_extinction_coef 0.0172(19)
_refine_ls_extinction_expression Fc^*^=kFc[1+0.001xFc^2^\l^3^/sin(2\q)]^-1/4^
_refine_ls_extinction_method SHELXL
_refine_ls_goodness_of_fit_ref 1.055
_refine_ls_hydrogen_treatment constr
_refine_ls_matrix_type full
_refine_ls_number_parameters 590
_refine_ls_number_reflns 8625
_refine_ls_number_restraints 0
_refine_ls_restrained_S_all 1.055
_refine_ls_R_factor_all 0.0845
_refine_ls_R_factor_gt 0.0546
_refine_ls_shift/su_max 0.001
_refine_ls_shift/su_mean 0.000
_refine_ls_structure_factor_coef Fsqd
_refine_ls_weighting_details 'w=1/[\s^2^(Fo^2^)+(0.0574P)^2^+0.7937P] where P=(Fo^2^+2Fc^2^)/3'
_refine_ls_weighting_scheme calc
_refine_ls_wR_factor_gt 0.1239
_refine_ls_wR_factor_ref 0.1458
_reflns_number_gt 6228
_reflns_number_total 8627
_reflns_threshold_expression 'I > 2\s(I)'
_cod_data_source_file c0sc00117a.txt
_cod_data_source_block SG0432
_cod_original_cell_volume 2473.29(17)
_cod_original_sg_symbol_H-M 'P -1 '
_cod_database_code 1515853

loop_
_symmetry_equiv_pos_as_xyz
'x, y, z'
'-x, -y, -z'

loop_
_atom_site_label
_atom_site_type_symbol
_atom_site_fract_x
_atom_site_fract_y
_atom_site_fract_z
_atom_site_U_iso_or_equiv
_atom_site_adp_type
_atom_site_occupancy
_atom_site_symmetry_multiplicity
_atom_site_calc_flag
_atom_site_refinement_flags
N1 N 0.4872(2) 0.23418(14) 0.38995(11) 0.0570(5) Uani 1 1 d .
C1 C 0.75360(18) 0.28259(13) 0.65470(11) 0.0360(4) Uani 1 1 d .
C2 C 0.66212(19) 0.33519(14) 0.70597(11) 0.0381(5) Uani 1 1 d .
C3 C 0.7065(2) 0.34840(15) 0.76918(12) 0.0461(5) Uani 1 1 d .
H3 H 0.6457 0.3831 0.8046 0.055 Uiso 1 1 calc R
C4 C 0.8377(2) 0.31169(16) 0.78129(13) 0.0520(6) Uani 1 1 d .
H4 H 0.8663 0.3212 0.8249 0.062 Uiso 1 1 calc R
C5 C 0.9279(2) 0.26111(16) 0.73007(12) 0.0479(5) Uani 1 1 d .
H5 H 1.0181 0.2365 0.7388 0.057 Uiso 1 1 calc R
C6 C 0.88826(19) 0.24587(14) 0.66622(11) 0.0388(5) Uani 1 1 d .
C7 C 0.71320(18) 0.26750(13) 0.58831(11) 0.0364(4) Uani 1 1 d .
C8 C 0.68582(19) 0.25326(13) 0.53132(12) 0.0378(5) Uani 1 1 d .
C9 C 0.6574(2) 0.23863(13) 0.46142(11) 0.0394(5) Uani 1 1 d .
C10 C 0.5228(2) 0.24304(15) 0.45412(12) 0.0454(5) Uani 1 1 d .
H10 H 0.4506 0.2531 0.4982 0.055 Uiso 1 1 calc R
C11 C 0.5902(3) 0.21862(17) 0.32998(14) 0.0592(6) Uani 1 1 d .
H11 H 0.5676 0.2123 0.2834 0.071 Uiso 1 1 calc R
C12 C 0.7268(3) 0.21101(18) 0.33090(14) 0.0632(7) Uani 1 1 d .
H12 H 0.7963 0.1989 0.2864 0.076 Uiso 1 1 calc R
C13 C 0.7625(2) 0.22127(16) 0.39778(13) 0.0528(6) Uani 1 1 d .
H13 H 0.8566 0.2165 0.3999 0.063 Uiso 1 1 calc R
C14 C 0.52229(19) 0.37840(13) 0.69087(11) 0.0377(4) Uani 1 1 d .
C15 C 0.5100(2) 0.46145(14) 0.63084(11) 0.0415(5) Uani 1 1 d .
C16 C 0.3792(2) 0.50185(15) 0.61773(12) 0.0460(5) Uani 1 1 d .
H16 H 0.3707 0.5579 0.5769 0.055 Uiso 1 1 calc R
C17 C 0.2612(2) 0.46296(15) 0.66229(13) 0.0456(5) Uani 1 1 d .
C18 C 0.2757(2) 0.38055(15) 0.72058(12) 0.0449(5) Uani 1 1 d .
H18 H 0.1956 0.3525 0.7508 0.054 Uiso 1 1 calc R
C19 C 0.4040(2) 0.33750(14) 0.73626(11) 0.0408(5) Uani 1 1 d .
C20 C 0.6346(2) 0.50819(16) 0.58205(13) 0.0536(6) Uani 1 1 d .
H201 H 0.6076 0.5597 0.5388 0.080 Uiso 1 1 calc R
H202 H 0.7047 0.4618 0.5594 0.080 Uiso 1 1 calc R
H203 H 0.6725 0.5335 0.6161 0.080 Uiso 1 1 calc R
C21 C 0.1204(2) 0.51179(18) 0.64911(16) 0.0638(7) Uani 1 1 d .
H211 H 0.0894 0.5612 0.6788 0.096 Uiso 1 1 calc R
H212 H 0.0546 0.4657 0.6678 0.096 Uiso 1 1 calc R
H213 H 0.1261 0.5402 0.5921 0.096 Uiso 1 1 calc R
C22 C 0.4152(2) 0.24918(16) 0.80148(13) 0.0531(6) Uani 1 1 d .
H221 H 0.4340 0.2645 0.8474 0.080 Uiso 1 1 calc R
H222 H 0.4907 0.2035 0.7820 0.080 Uiso 1 1 calc R
H223 H 0.3283 0.2220 0.8176 0.080 Uiso 1 1 calc R
C23 C 0.98505(18) 0.19189(14) 0.61045(11) 0.0392(5) Uani 1 1 d .
C24 C 0.98458(19) 0.09465(15) 0.62413(12) 0.0432(5) Uani 1 1 d .
C25 C 1.0742(2) 0.04603(16) 0.57101(13) 0.0513(5) Uani 1 1 d .
H25 H 1.0740 -0.0200 0.5805 0.062 Uiso 1 1 calc R
C26 C 1.1639(2) 0.09113(17) 0.50443(13) 0.0522(6) Uani 1 1 d .
C27 C 1.1612(2) 0.18790(17) 0.49145(12) 0.0497(5) Uani 1 1 d .
H27 H 1.2209 0.2200 0.4457 0.060 Uiso 1 1 calc R
C28 C 1.0735(2) 0.23916(15) 0.54348(12) 0.0438(5) Uani 1 1 d .
C29 C 0.8899(2) 0.04278(16) 0.69629(14) 0.0563(6) Uani 1 1 d .
H291 H 0.9099 -0.0251 0.6992 0.084 Uiso 1 1 calc R
H292 H 0.7937 0.0648 0.6920 0.084 Uiso 1 1 calc R
H293 H 0.9047 0.0550 0.7445 0.084 Uiso 1 1 calc R
C30 C 1.2633(3) 0.0360(2) 0.44904(17) 0.0753(8) Uani 1 1 d .
H301 H 1.3497 0.0140 0.4677 0.113 Uiso 1 1 calc R
H302 H 1.2822 0.0767 0.3951 0.113 Uiso 1 1 calc R
H303 H 1.2224 -0.0183 0.4484 0.113 Uiso 1 1 calc R
C31 C 1.0758(2) 0.34384(16) 0.52758(14) 0.0603(6) Uani 1 1 d .
H311 H 1.1233 0.3562 0.5644 0.090 Uiso 1 1 calc R
H312 H 0.9809 0.3760 0.5354 0.090 Uiso 1 1 calc R
H313 H 1.1247 0.3673 0.4726 0.090 Uiso 1 1 calc R
N2 N 0.4747(2) -0.01910(15) 0.26009(12) 0.0630(6) Uani 1 1 d .
C41 C 0.8557(2) 0.27392(14) 0.04488(11) 0.0409(5) Uani 1 1 d .
C42 C 0.7703(2) 0.36093(15) 0.03012(12) 0.0457(5) Uani 1 1 d .
C43 C 0.8227(2) 0.43468(16) -0.02966(14) 0.0561(6) Uani 1 1 d .
H43 H 0.7655 0.4932 -0.0411 0.067 Uiso 1 1 calc R
C44 C 0.9577(2) 0.42435(17) -0.07319(14) 0.0587(6) Uani 1 1 d .
H44 H 0.9919 0.4753 -0.1146 0.070 Uiso 1 1 calc R
C45 C 1.0418(2) 0.34017(16) -0.05626(13) 0.0521(6) Uani 1 1 d .
H45 H 1.1347 0.3343 -0.0855 0.063 Uiso 1 1 calc R
C46 C 0.9936(2) 0.26332(15) 0.00284(12) 0.0425(5) Uani 1 1 d .
C47 C 0.79987(19) 0.19524(15) 0.10376(12) 0.0402(5) Uani 1 1 d .
C48 C 0.74889(19) 0.13025(14) 0.15183(11) 0.0391(5) Uani 1 1 d .
C49 C 0.68134(19) 0.05561(14) 0.20872(11) 0.0378(5) Uani 1 1 d .
C50 C 0.5477(2) 0.04619(16) 0.20842(13) 0.0509(6) Uani 1 1 d .
H50 H 0.5053 0.0893 0.1686 0.061 Uiso 1 1 calc R
C51 C 0.5370(3) -0.07879(18) 0.31540(14) 0.0600(6) Uani 1 1 d .
H51 H 0.4869 -0.1258 0.3532 0.072 Uiso 1 1 calc R
C52 C 0.6686(3) -0.07622(17) 0.32078(13) 0.0588(6) Uani 1 1 d .
H52 H 0.7086 -0.1206 0.3611 0.071 Uiso 1 1 calc R
C53 C 0.7424(2) -0.00787(16) 0.26661(13) 0.0513(6) Uani 1 1 d .
H53 H 0.8341 -0.0045 0.2691 0.062 Uiso 1 1 calc R
C54 C 0.6299(2) 0.37319(14) 0.08222(12) 0.0443(5) Uani 1 1 d .
C55 C 0.5156(2) 0.34799(16) 0.06640(13) 0.0512(5) Uani 1 1 d .
C56 C 0.3895(2) 0.35487(16) 0.11985(13) 0.0541(6) Uani 1 1 d .
H56 H 0.3123 0.3362 0.1096 0.065 Uiso 1 1 calc R
C57 C 0.3719(2) 0.38778(16) 0.18736(13) 0.0525(6) Uani 1 1 d .
C58 C 0.4853(2) 0.41534(16) 0.20050(13) 0.0544(6) Uani 1 1 d .
H58 H 0.4749 0.4397 0.2459 0.065 Uiso 1 1 calc R
C59 C 0.6144(2) 0.40852(15) 0.14937(13) 0.0510(5) Uani 1 1 d .
C60 C 0.5268(3) 0.3141(2) -0.00744(17) 0.0856(9) Uani 1 1 d .
H601 H 0.4468 0.2823 -0.0009 0.128 Uiso 1 1 calc R
H602 H 0.6116 0.2699 -0.0158 0.128 Uiso 1 1 calc R
H603 H 0.5294 0.3682 -0.0537 0.128 Uiso 1 1 calc R
C61 C 0.2346(2) 0.3927(2) 0.24559(16) 0.0717(7) Uani 1 1 d .
H611 H 0.1640 0.3781 0.2237 0.108 Uiso 1 1 calc R
H612 H 0.2089 0.4564 0.2548 0.108 Uiso 1 1 calc R
H613 H 0.2418 0.3469 0.2961 0.108 Uiso 1 1 calc R
C62 C 0.7351(3) 0.4373(2) 0.16816(17) 0.0747(8) Uani 1 1 d .
H621 H 0.8101 0.3847 0.1705 0.112 Uiso 1 1 calc R
H622 H 0.7062 0.4543 0.2197 0.112 Uiso 1 1 calc R
H623 H 0.7673 0.4917 0.1265 0.112 Uiso 1 1 calc R
C63 C 1.08814(19) 0.17383(14) 0.02250(11) 0.0411(5) Uani 1 1 d .
C64 C 1.1441(2) 0.15401(16) 0.09031(12) 0.0460(5) Uani 1 1 d .
C65 C 1.2366(2) 0.07331(17) 0.10600(13) 0.0508(6) Uani 1 1 d .
H65 H 1.2765 0.0611 0.1511 0.061 Uiso 1 1 calc R
C66 C 1.2729(2) 0.00996(17) 0.05801(13) 0.0537(6) Uani 1 1 d .
C67 C 1.2132(2) 0.02876(16) -0.00723(13) 0.0527(6) Uani 1 1 d .
H67 H 1.2357 -0.0150 -0.0400 0.063 Uiso 1 1 calc R
C68 C 1.1212(2) 0.10997(15) -0.02622(12) 0.0456(5) Uani 1 1 d .
C69 C 1.1014(2) 0.21841(19) 0.14720(14) 0.0633(7) Uani 1 1 d .
H691 H 1.0087 0.2086 0.1795 0.095 Uiso 1 1 calc R
H692 H 1.1007 0.2842 0.1168 0.095 Uiso 1 1 calc R
H693 H 1.1671 0.2041 0.1822 0.095 Uiso 1 1 calc R
C70 C 1.3720(3) -0.07889(19) 0.07713(17) 0.0765(8) Uani 1 1 d .
H701 H 1.4338 -0.0688 0.1075 0.115 Uiso 1 1 calc R
H702 H 1.4267 -0.0945 0.0274 0.115 Uiso 1 1 calc R
H703 H 1.3199 -0.1309 0.1089 0.115 Uiso 1 1 calc R
C71 C 1.0572(2) 0.12648(18) -0.09704(13) 0.0581(6) Uani 1 1 d .
H711 H 0.9577 0.1463 -0.0819 0.087 Uiso 1 1 calc R
H712 H 1.0725 0.0680 -0.1150 0.087 Uiso 1 1 calc R
H713 H 1.0996 0.1759 -0.1403 0.087 Uiso 1 1 calc R

loop_
_atom_site_aniso_label
_atom_site_aniso_U_11
_atom_site_aniso_U_22
_atom_site_aniso_U_33
_atom_site_aniso_U_23
_atom_site_aniso_U_13
_atom_site_aniso_U_12
N1 0.0570(12) 0.0685(13) 0.0513(11) -0.0211(10) -0.0149(9) -0.0073(10)
C1 0.0332(10) 0.0406(11) 0.0340(10) -0.0083(8) -0.0055(8) -0.0072(8)
C2 0.0354(10) 0.0406(11) 0.0353(10) -0.0091(9) -0.0034(8) -0.0035(8)
C3 0.0446(12) 0.0534(13) 0.0402(11) -0.0192(10) -0.0056(9) 0.0005(10)
C4 0.0505(13) 0.0679(15) 0.0428(12) -0.0208(11) -0.0152(10) -0.0023(11)
C5 0.0373(11) 0.0648(15) 0.0442(12) -0.0164(11) -0.0132(9) -0.0020(10)
C6 0.0341(10) 0.0437(12) 0.0367(11) -0.0086(9) -0.0050(8) -0.0055(9)
C7 0.0303(10) 0.0368(11) 0.0392(11) -0.0095(9) -0.0032(8) -0.0030(8)
C8 0.0344(10) 0.0365(11) 0.0403(11) -0.0098(9) -0.0049(9) -0.0028(8)
C9 0.0446(11) 0.0343(11) 0.0383(11) -0.0103(8) -0.0067(9) -0.0032(8)
C10 0.0462(12) 0.0526(13) 0.0394(11) -0.0136(9) -0.0093(9) -0.0069(10)
C11 0.0669(16) 0.0649(16) 0.0539(14) -0.0262(12) -0.0177(12) -0.0038(12)
C12 0.0645(16) 0.0760(18) 0.0513(14) -0.0351(13) -0.0003(12) -0.0020(13)
C13 0.0459(13) 0.0597(15) 0.0530(13) -0.0239(11) -0.0040(10) -0.0009(10)
C14 0.0368(11) 0.0392(11) 0.0366(10) -0.0140(9) -0.0044(8) -0.0017(8)
C15 0.0432(11) 0.0415(12) 0.0397(11) -0.0155(9) -0.0045(9) -0.0029(9)
C16 0.0505(13) 0.0400(12) 0.0467(12) -0.0132(9) -0.0126(10) 0.0030(10)
C17 0.0416(12) 0.0473(13) 0.0513(13) -0.0221(10) -0.0121(10) 0.0043(9)
C18 0.0358(11) 0.0527(13) 0.0467(12) -0.0204(10) -0.0017(9) -0.0040(9)
C19 0.0391(11) 0.0430(12) 0.0399(11) -0.0163(9) -0.0033(9) -0.0022(9)
C20 0.0536(13) 0.0503(14) 0.0511(13) -0.0076(11) -0.0034(10) -0.0105(11)
C21 0.0462(13) 0.0661(16) 0.0807(17) -0.0262(13) -0.0193(12) 0.0095(11)
C22 0.0491(13) 0.0529(14) 0.0509(13) -0.0065(11) -0.0052(10) -0.0075(10)
C23 0.0294(10) 0.0502(13) 0.0374(11) -0.0110(9) -0.0068(8) -0.0033(9)
C24 0.0314(10) 0.0489(13) 0.0467(12) -0.0113(10) -0.0054(9) -0.0035(9)
C25 0.0429(12) 0.0499(13) 0.0604(14) -0.0185(11) -0.0072(10) -0.0019(10)
C26 0.0393(12) 0.0678(16) 0.0505(13) -0.0245(11) -0.0025(10) -0.0036(11)
C27 0.0376(11) 0.0679(16) 0.0400(12) -0.0135(11) -0.0010(9) -0.0077(10)
C28 0.0364(11) 0.0527(13) 0.0410(11) -0.0103(10) -0.0071(9) -0.0059(9)
C29 0.0466(13) 0.0539(14) 0.0611(14) -0.0082(11) -0.0024(11) -0.0093(10)
C30 0.0586(16) 0.089(2) 0.0787(18) -0.0456(16) 0.0073(13) -0.0023(14)
C31 0.0595(15) 0.0567(15) 0.0565(14) -0.0068(11) 0.0007(11) -0.0159(11)
N2 0.0496(11) 0.0769(14) 0.0613(13) -0.0067(11) -0.0038(10) -0.0308(10)
C41 0.0402(11) 0.0419(12) 0.0401(11) -0.0123(9) -0.0010(9) -0.0108(9)
C42 0.0423(12) 0.0445(12) 0.0473(12) -0.0128(10) 0.0003(9) -0.0090(9)
C43 0.0499(13) 0.0440(13) 0.0641(15) -0.0065(11) -0.0025(11) -0.0040(10)
C44 0.0523(14) 0.0491(14) 0.0607(15) -0.0017(11) 0.0043(11) -0.0127(11)
C45 0.0419(12) 0.0546(14) 0.0503(13) -0.0067(11) 0.0040(10) -0.0110(10)
C46 0.0369(11) 0.0484(12) 0.0403(11) -0.0119(9) -0.0014(9) -0.0082(9)
C47 0.0339(10) 0.0473(12) 0.0400(11) -0.0166(10) -0.0015(9) -0.0063(9)
C48 0.0348(10) 0.0458(12) 0.0377(11) -0.0156(10) -0.0019(8) -0.0077(9)
C49 0.0361(10) 0.0427(11) 0.0349(10) -0.0138(9) -0.0013(8) -0.0078(9)
C50 0.0424(12) 0.0600(14) 0.0494(13) -0.0059(11) -0.0101(10) -0.0145(10)
C51 0.0655(16) 0.0631(16) 0.0481(14) -0.0055(12) 0.0002(12) -0.0291(13)
C52 0.0633(15) 0.0596(15) 0.0463(13) 0.0015(11) -0.0093(11) -0.0151(12)
C53 0.0426(12) 0.0607(14) 0.0487(13) -0.0063(11) -0.0090(10) -0.0131(10)
C54 0.0425(12) 0.0389(12) 0.0474(12) -0.0124(9) -0.0013(9) -0.0041(9)
C55 0.0452(12) 0.0576(14) 0.0504(13) -0.0197(11) -0.0034(10) -0.0051(10)
C56 0.0416(12) 0.0611(15) 0.0583(14) -0.0189(12) -0.0034(10) -0.0069(10)
C57 0.0455(13) 0.0503(13) 0.0534(14) -0.0140(11) 0.0020(10) -0.0012(10)
C58 0.0534(14) 0.0561(14) 0.0522(13) -0.0258(11) 0.0005(11) -0.0012(11)
C59 0.0467(12) 0.0464(13) 0.0599(14) -0.0207(11) -0.0033(10) -0.0053(10)
C60 0.0609(17) 0.138(3) 0.0737(18) -0.0601(19) -0.0031(14) -0.0158(17)
C61 0.0530(15) 0.0819(19) 0.0705(17) -0.0268(14) 0.0105(12) -0.0054(13)
C62 0.0611(16) 0.088(2) 0.089(2) -0.0501(16) -0.0046(14) -0.0164(14)
C63 0.0335(10) 0.0476(12) 0.0389(11) -0.0096(9) 0.0008(8) -0.0100(9)
C64 0.0381(11) 0.0592(14) 0.0407(12) -0.0115(10) -0.0009(9) -0.0172(10)
C65 0.0399(12) 0.0679(16) 0.0418(12) -0.0036(11) -0.0077(9) -0.0160(11)
C66 0.0419(12) 0.0587(15) 0.0513(13) -0.0014(11) -0.0089(10) -0.0038(10)
C67 0.0512(13) 0.0543(14) 0.0495(13) -0.0181(11) -0.0043(10) -0.0001(11)
C68 0.0413(11) 0.0535(13) 0.0380(11) -0.0105(10) -0.0026(9) -0.0051(10)
C69 0.0565(14) 0.0884(19) 0.0574(14) -0.0333(13) -0.0067(11) -0.0232(13)
C70 0.0665(17) 0.0669(18) 0.0821(19) 0.0012(14) -0.0232(14) 0.0065(13)
C71 0.0586(14) 0.0712(16) 0.0460(13) -0.0214(12) -0.0135(11) 0.0017(12)

loop_
_atom_type_symbol
_atom_type_description
_atom_type_number_in_cell
_atom_type_scat_dispersion_real
_atom_type_scat_dispersion_imag
_atom_type_scat_source
C C 124 0.0033 0.0016
; International Tables for Crystallography (1992).
Vol. C, Tables 4.2.6.8 and 6.1.1.4
;
H H 116 0.0000 0.0000
; International Tables for Crystallography (1992).
Vol. C, Tables 4.2.6.8 and 6.1.1.4
;
N N 4 0.0061 0.0033
; International Tables for Crystallography (1992).
Vol. C, Tables 4.2.6.8 and 6.1.1.4
;

loop_
_geom_angle_atom_site_label_1
_geom_angle_atom_site_label_2
_geom_angle_atom_site_label_3
_geom_angle
C11 N1 C10 116.25(19)
C6 C1 C2 120.77(17)
C6 C1 C7 118.45(17)
C2 C1 C7 120.76(17)
C3 C2 C1 118.58(17)
C3 C2 C14 120.85(17)
C1 C2 C14 120.54(17)
C4 C3 C2 120.89(19)
C4 C3 H3 119.6
C2 C3 H3 119.6
C3 C4 C5 120.29(19)
C3 C4 H4 119.9
C5 C4 H4 119.9
C4 C5 C6 120.96(19)
C4 C5 H5 119.5
C6 C5 H5 119.5
C5 C6 C1 118.50(18)
C5 C6 C23 121.31(17)
C1 C6 C23 120.19(17)
C8 C7 C1 176.9(2)
C7 C8 C9 177.7(2)
C13 C9 C10 117.28(19)
C13 C9 C8 121.69(18)
C10 C9 C8 121.01(18)
N1 C10 C9 124.83(19)
N1 C10 H10 117.6
C9 C10 H10 117.6
N1 C11 C12 124.2(2)
N1 C11 H11 117.9
C12 C11 H11 117.9
C11 C12 C13 119.0(2)
C11 C12 H12 120.5
C13 C12 H12 120.5
C9 C13 C12 118.4(2)
C9 C13 H13 120.8
C12 C13 H13 120.8
C19 C14 C15 119.97(18)
C19 C14 C2 120.83(17)
C15 C14 C2 119.20(17)
C16 C15 C14 118.84(18)
C16 C15 C20 119.81(19)
C14 C15 C20 121.33(18)
C17 C16 C15 122.0(2)
C17 C16 H16 119.0
C15 C16 H16 119.0
C16 C17 C18 118.20(19)
C16 C17 C21 120.4(2)
C18 C17 C21 121.4(2)
C17 C18 C19 122.06(19)
C17 C18 H18 119.0
C19 C18 H18 119.0
C18 C19 C14 118.90(19)
C18 C19 C22 120.50(18)
C14 C19 C22 120.60(18)
C15 C20 H201 109.5
C15 C20 H202 109.5
H201 C20 H202 109.5
C15 C20 H203 109.5
H201 C20 H203 109.5
H202 C20 H203 109.5
C17 C21 H211 109.5
C17 C21 H212 109.5
H211 C21 H212 109.5
C17 C21 H213 109.5
H211 C21 H213 109.5
H212 C21 H213 109.5
C19 C22 H221 109.5
C19 C22 H222 109.5
H221 C22 H222 109.5
C19 C22 H223 109.5
H221 C22 H223 109.5
H222 C22 H223 109.5
C28 C23 C24 120.09(18)
C28 C23 C6 119.85(18)
C24 C23 C6 120.04(17)
C25 C24 C23 119.11(19)
C25 C24 C29 120.3(2)
C23 C24 C29 120.61(18)
C26 C25 C24 121.9(2)
C26 C25 H25 119.0
C24 C25 H25 119.0
C25 C26 C27 117.93(19)
C25 C26 C30 120.8(2)
C27 C26 C30 121.2(2)
C26 C27 C28 121.9(2)
C26 C27 H27 119.0
C28 C27 H27 119.0
C27 C28 C23 119.0(2)
C27 C28 C31 120.01(19)
C23 C28 C31 121.00(19)
C24 C29 H291 109.5
C24 C29 H292 109.5
H291 C29 H292 109.5
C24 C29 H293 109.5
H291 C29 H293 109.5
H292 C29 H293 109.5
C26 C30 H301 109.5
C26 C30 H302 109.5
H301 C30 H302 109.5
C26 C30 H303 109.5
H301 C30 H303 109.5
H302 C30 H303 109.5
C28 C31 H311 109.5
C28 C31 H312 109.5
H311 C31 H312 109.5
C28 C31 H313 109.5
H311 C31 H313 109.5
H312 C31 H313 109.5
C50 N2 C51 116.39(19)
C46 C41 C42 120.96(18)
C46 C41 C47 119.91(18)
C42 C41 C47 119.13(17)
C43 C42 C41 118.66(19)
C43 C42 C54 121.64(19)
C41 C42 C54 119.59(18)
C42 C43 C44 120.9(2)
C42 C43 H43 119.5
C44 C43 H43 119.5
C45 C44 C43 120.0(2)
C45 C44 H44 120.0
C43 C44 H44 120.0
C44 C45 C46 121.4(2)
C44 C45 H45 119.3
C46 C45 H45 119.3
C45 C46 C41 118.08(19)
C45 C46 C63 120.51(17)
C41 C46 C63 121.38(18)
C48 C47 C41 177.6(2)
C47 C48 C49 177.0(2)
C53 C49 C50 117.22(18)
C53 C49 C48 122.80(18)
C50 C49 C48 119.96(18)
N2 C50 C49 124.6(2)
N2 C50 H50 117.7
C49 C50 H50 117.7
N2 C51 C52 123.8(2)
N2 C51 H51 118.1
C52 C51 H51 118.1
C51 C52 C53 118.8(2)
C51 C52 H52 120.6
C53 C52 H52 120.6
C52 C53 C49 119.2(2)
C52 C53 H53 120.4
C49 C53 H53 120.4
C55 C54 C59 119.73(19)
C55 C54 C42 121.41(19)
C59 C54 C42 118.84(19)
C56 C55 C54 118.9(2)
C56 C55 C60 119.8(2)
C54 C55 C60 121.3(2)
C57 C56 C55 122.5(2)
C57 C56 H56 118.7
C55 C56 H56 118.7
C56 C57 C58 117.6(2)
C56 C57 C61 121.7(2)
C58 C57 C61 120.7(2)
C57 C58 C59 122.0(2)
C57 C58 H58 119.0
C59 C58 H58 119.0
C58 C59 C54 119.1(2)
C58 C59 C62 119.5(2)
C54 C59 C62 121.4(2)
C55 C60 H601 109.5
C55 C60 H602 109.5
H601 C60 H602 109.5
C55 C60 H603 109.5
H601 C60 H603 109.5
H602 C60 H603 109.5
C57 C61 H611 109.5
C57 C61 H612 109.5
H611 C61 H612 109.5
C57 C61 H613 109.5
H611 C61 H613 109.5
H612 C61 H613 109.5
C59 C62 H621 109.5
C59 C62 H622 109.5
H621 C62 H622 109.5
C59 C62 H623 109.5
H621 C62 H623 109.5
H622 C62 H623 109.5
C68 C63 C64 119.88(19)
C68 C63 C46 120.53(18)
C64 C63 C46 119.59(18)
C65 C64 C63 119.2(2)
C65 C64 C69 120.0(2)
C63 C64 C69 120.7(2)
C66 C65 C64 121.9(2)
C66 C65 H65 119.0
C64 C65 H65 119.0
C65 C66 C67 118.2(2)
C65 C66 C70 121.1(2)
C67 C66 C70 120.6(2)
C66 C67 C68 121.9(2)
C66 C67 H67 119.0
C68 C67 H67 119.0
C67 C68 C63 118.75(19)
C67 C68 C71 119.9(2)
C63 C68 C71 121.29(19)
C64 C69 H691 109.5
C64 C69 H692 109.5
H691 C69 H692 109.5
C64 C69 H693 109.5
H691 C69 H693 109.5
H692 C69 H693 109.5
C66 C70 H701 109.5
C66 C70 H702 109.5
H701 C70 H702 109.5
C66 C70 H703 109.5
H701 C70 H703 109.5
H702 C70 H703 109.5
C68 C71 H711 109.5
C68 C71 H712 109.5
H711 C71 H712 109.5
C68 C71 H713 109.5
H711 C71 H713 109.5
H712 C71 H713 109.5

loop_
_geom_bond_atom_site_label_1
_geom_bond_atom_site_label_2
_geom_bond_distance
N1 C11 1.325(3)
N1 C10 1.332(3)
C1 C6 1.410(3)
C1 C2 1.410(3)
C1 C7 1.433(3)
C2 C3 1.390(3)
C2 C14 1.494(3)
C3 C4 1.381(3)
C3 H3 0.9500
C4 C5 1.386(3)
C4 H4 0.9500
C5 C6 1.387(3)
C5 H5 0.9500
C6 C23 1.494(3)
C7 C8 1.202(3)
C8 C9 1.431(3)
C9 C13 1.387(3)
C9 C10 1.387(3)
C10 H10 0.9500
C11 C12 1.367(3)
C11 H11 0.9500
C12 C13 1.387(3)
C12 H12 0.9500
C13 H13 0.9500
C14 C19 1.403(3)
C14 C15 1.404(3)
C15 C16 1.393(3)
C15 C20 1.506(3)
C16 C17 1.383(3)
C16 H16 0.9500
C17 C18 1.384(3)
C17 C21 1.512(3)
C18 C19 1.391(3)
C18 H18 0.9500
C19 C22 1.505(3)
C20 H201 0.9800
C20 H202 0.9800
C20 H203 0.9800
C21 H211 0.9800
C21 H212 0.9800
C21 H213 0.9800
C22 H221 0.9800
C22 H222 0.9800
C22 H223 0.9800
C23 C28 1.398(3)
C23 C24 1.399(3)
C24 C25 1.389(3)
C24 C29 1.509(3)
C25 C26 1.389(3)
C25 H25 0.9500
C26 C27 1.389(3)
C26 C30 1.510(3)
C27 C28 1.392(3)
C27 H27 0.9500
C28 C31 1.507(3)
C29 H291 0.9800
C29 H292 0.9800
C29 H293 0.9800
C30 H301 0.9800
C30 H302 0.9800
C30 H303 0.9800
C31 H311 0.9800
C31 H312 0.9800
C31 H313 0.9800
N2 C50 1.331(3)
N2 C51 1.335(3)
C41 C46 1.405(3)
C41 C42 1.410(3)
C41 C47 1.437(3)
C42 C43 1.383(3)
C42 C54 1.493(3)
C43 C44 1.390(3)
C43 H43 0.9500
C44 C45 1.377(3)
C44 H44 0.9500
C45 C46 1.394(3)
C45 H45 0.9500
C46 C63 1.494(3)
C47 C48 1.202(3)
C48 C49 1.430(3)
C49 C53 1.381(3)
C49 C50 1.385(3)
C50 H50 0.9500
C51 C52 1.366(3)
C51 H51 0.9500
C52 C53 1.380(3)
C52 H52 0.9500
C53 H53 0.9500
C54 C55 1.395(3)
C54 C59 1.400(3)
C55 C56 1.388(3)
C55 C60 1.508(3)
C56 C57 1.381(3)
C56 H56 0.9500
C57 C58 1.382(3)
C57 C61 1.508(3)
C58 C59 1.391(3)
C58 H58 0.9500
C59 C62 1.508(3)
C60 H601 0.9800
C60 H602 0.9800
C60 H603 0.9800
C61 H611 0.9800
C61 H612 0.9800
C61 H613 0.9800
C62 H621 0.9800
C62 H622 0.9800
C62 H623 0.9800
C63 C68 1.398(3)
C63 C64 1.402(3)
C64 C65 1.382(3)
C64 C69 1.513(3)
C65 C66 1.381(3)
C65 H65 0.9500
C66 C67 1.384(3)
C66 C70 1.511(3)
C67 C68 1.394(3)
C67 H67 0.9500
C68 C71 1.506(3)
C69 H691 0.9800
C69 H692 0.9800
C69 H693 0.9800
C70 H701 0.9800
C70 H702 0.9800
C70 H703 0.9800
C71 H711 0.9800
C71 H712 0.9800
C71 H713 0.9800

loop_
_geom_torsion_atom_site_label_1
_geom_torsion_atom_site_label_2
_geom_torsion_atom_site_label_3
_geom_torsion_atom_site_label_4
_geom_torsion
C6 C1 C2 C3 -1.3(3)
C7 C1 C2 C3 -179.56(18)
C6 C1 C2 C14 176.64(17)
C7 C1 C2 C14 -1.6(3)
C1 C2 C3 C4 0.6(3)
C14 C2 C3 C4 -177.36(19)
C2 C3 C4 C5 0.2(3)
C3 C4 C5 C6 -0.4(3)
C4 C5 C6 C1 -0.4(3)
C4 C5 C6 C23 179.6(2)
C2 C1 C6 C5 1.2(3)
C7 C1 C6 C5 179.47(18)
C2 C1 C6 C23 -178.78(17)
C7 C1 C6 C23 -0.5(3)
C11 N1 C10 C9 1.1(3)
C13 C9 C10 N1 -1.8(3)
C8 C9 C10 N1 177.1(2)
C10 N1 C11 C12 0.3(4)
N1 C11 C12 C13 -0.9(4)
C10 C9 C13 C12 1.0(3)
C8 C9 C13 C12 -177.8(2)
C11 C12 C13 C9 0.2(4)
C3 C2 C14 C19 -78.9(2)
C1 C2 C14 C19 103.2(2)
C3 C2 C14 C15 100.6(2)
C1 C2 C14 C15 -77.4(2)
C19 C14 C15 C16 0.2(3)
C2 C14 C15 C16 -179.30(17)
C19 C14 C15 C20 178.85(18)
C2 C14 C15 C20 -0.6(3)
C14 C15 C16 C17 0.4(3)
C20 C15 C16 C17 -178.36(19)
C15 C16 C17 C18 -1.0(3)
C15 C16 C17 C21 176.76(19)
C16 C17 C18 C19 1.2(3)
C21 C17 C18 C19 -176.53(19)
C17 C18 C19 C14 -0.8(3)
C17 C18 C19 C22 178.52(19)
C15 C14 C19 C18 0.0(3)
C2 C14 C19 C18 179.48(17)
C15 C14 C19 C22 -179.23(18)
C2 C14 C19 C22 0.2(3)
C5 C6 C23 C28 -88.7(2)
C1 C6 C23 C28 91.3(2)
C5 C6 C23 C24 92.9(2)
C1 C6 C23 C24 -87.1(2)
C28 C23 C24 C25 0.9(3)
C6 C23 C24 C25 179.20(18)
C28 C23 C24 C29 179.82(19)
C6 C23 C24 C29 -1.8(3)
C23 C24 C25 C26 -0.3(3)
C29 C24 C25 C26 -179.3(2)
C24 C25 C26 C27 -0.6(3)
C24 C25 C26 C30 178.1(2)
C25 C26 C27 C28 1.0(3)
C30 C26 C27 C28 -177.7(2)
C26 C27 C28 C23 -0.4(3)
C26 C27 C28 C31 179.1(2)
C24 C23 C28 C27 -0.5(3)
C6 C23 C28 C27 -178.85(18)
C24 C23 C28 C31 -179.98(19)
C6 C23 C28 C31 1.7(3)
C46 C41 C42 C43 3.4(3)
C47 C41 C42 C43 -176.50(19)
C46 C41 C42 C54 -172.83(19)
C47 C41 C42 C54 7.3(3)
C41 C42 C43 C44 -1.6(3)
C54 C42 C43 C44 174.5(2)
C42 C43 C44 C45 -0.9(4)
C43 C44 C45 C46 1.6(4)
C44 C45 C46 C41 0.2(3)
C44 C45 C46 C63 -177.6(2)
C42 C41 C46 C45 -2.7(3)
C47 C41 C46 C45 177.18(19)
C42 C41 C46 C63 175.05(18)
C47 C41 C46 C63 -5.1(3)
C51 N2 C50 C49 0.0(4)
C53 C49 C50 N2 0.4(3)
C48 C49 C50 N2 -178.1(2)
C50 N2 C51 C52 -0.4(4)
N2 C51 C52 C53 0.5(4)
C51 C52 C53 C49 -0.1(3)
C50 C49 C53 C52 -0.3(3)
C48 C49 C53 C52 178.1(2)
C43 C42 C54 C55 97.0(3)
C41 C42 C54 C55 -86.9(3)
C43 C42 C54 C59 -84.6(3)
C41 C42 C54 C59 91.4(3)
C59 C54 C55 C56 -2.7(3)
C42 C54 C55 C56 175.6(2)
C59 C54 C55 C60 177.0(2)
C42 C54 C55 C60 -4.7(3)
C54 C55 C56 C57 1.5(4)
C60 C55 C56 C57 -178.2(2)
C55 C56 C57 C58 0.6(4)
C55 C56 C57 C61 -178.7(2)
C56 C57 C58 C59 -1.6(3)
C61 C57 C58 C59 177.7(2)
C57 C58 C59 C54 0.4(4)
C57 C58 C59 C62 -178.4(2)
C55 C54 C59 C58 1.8(3)
C42 C54 C59 C58 -176.6(2)
C55 C54 C59 C62 -179.5(2)
C42 C54 C59 C62 2.2(3)
C45 C46 C63 C68 -78.5(3)
C41 C46 C63 C68 103.8(2)
C45 C46 C63 C64 101.4(2)
C41 C46 C63 C64 -76.3(3)
C68 C63 C64 C65 3.0(3)
C46 C63 C64 C65 -176.93(17)
C68 C63 C64 C69 -175.38(18)
C46 C63 C64 C69 4.7(3)
C63 C64 C65 C66 -1.9(3)
C69 C64 C65 C66 176.51(19)
C64 C65 C66 C67 -0.3(3)
C64 C65 C66 C70 -178.7(2)
C65 C66 C67 C68 1.4(3)
C70 C66 C67 C68 179.8(2)
C66 C67 C68 C63 -0.3(3)
C66 C67 C68 C71 -179.0(2)
C64 C63 C68 C67 -1.9(3)
C46 C63 C68 C67 177.99(18)
C64 C63 C68 C71 176.73(19)
C46 C63 C68 C71 -3.4(3)
